data_1556526
loop_
_publ_author_name
'Sukhikh, T.S.'
'Vostrikova, K.E.'

_publ_section_title
;
 Assembly of Mn(III) Schiff Base Complexes with Heptacyanorhenate (IV)
;
_journal_name_full Inorganics
_journal_page_first 59
_journal_paper_doi 10.3390/inorganics5030059
_journal_volume 5
_journal_year 2017
_chemical_formula_moiety 'C103 H108 Mn5 N17 O13 Re, C21 H28 Mn N2 O4, 2(F6 P), 3(C3 H8 O)'
_chemical_formula_sum 'C133 H160 F12 Mn6 N19 O20 P2 Re'
_chemical_formula_weight 3150.51
_space_group_crystal_system monoclinic
_space_group_IT_number 14
_space_group_name_Hall '-P 2yn'
_space_group_name_H-M_alt 'P 1 21/n 1'
_atom_sites_solution_hydrogens mixed
_atom_sites_solution_primary dual
_cell_angle_alpha 90
_cell_angle_beta 93.370(2)
_cell_angle_gamma 90
_cell_formula_units_Z 4
_cell_length_a 23.7380(7)
_cell_length_b 20.5122(6)
_cell_length_c 29.8804(9)
_cell_measurement_reflns_used 9899
_cell_measurement_temperature 298
_cell_measurement_theta_max 40.22
_cell_measurement_theta_min 2.45
_cell_volume 14524.2(7)
_computing_molecular_graphics 'Olex2 (Dolomanov et al., 2009)'
_computing_publication_material 'Olex2 (Dolomanov et al., 2009)'
_computing_structure_refinement 'ShelXL (Sheldrick, 2015)'
_computing_structure_solution 'ShelXT (Sheldrick, 2015)'
_diffrn_ambient_temperature 298
_diffrn_measured_fraction_theta_full 0.962
_diffrn_measured_fraction_theta_max 0.962
_diffrn_measurement_device_type 'CCD area detector'
_diffrn_measurement_method 'phi and omega scans'
_diffrn_radiation_monochromator graphite
_diffrn_radiation_type CuK\a
_diffrn_radiation_wavelength 1.54178
_diffrn_reflns_av_R_equivalents 0.0865
_diffrn_reflns_av_unetI/netI 0.0776
_diffrn_reflns_Laue_measured_fraction_full 0.962
_diffrn_reflns_Laue_measured_fraction_max 0.962
_diffrn_reflns_limit_h_max 16
_diffrn_reflns_limit_h_min -19
_diffrn_reflns_limit_k_max 17
_diffrn_reflns_limit_k_min -11
_diffrn_reflns_limit_l_max 25
_diffrn_reflns_limit_l_min -24
_diffrn_reflns_number 41496
_diffrn_reflns_point_group_measured_fraction_full 0.962
_diffrn_reflns_point_group_measured_fraction_max 0.962
_diffrn_reflns_theta_full 40.289
_diffrn_reflns_theta_max 40.289
_diffrn_reflns_theta_min 2.312
_exptl_absorpt_coefficient_mu 6.609
_exptl_absorpt_correction_T_max 0.7479
_exptl_absorpt_correction_T_min 0.4140
_exptl_absorpt_correction_type multi-scan
_exptl_crystal_colour brown
_exptl_crystal_colour_primary brown
_exptl_crystal_density_diffrn 1.437
_exptl_crystal_density_meas .
_exptl_crystal_description prism
_exptl_crystal_F_000 6424
_exptl_crystal_size_max 0.17
_exptl_crystal_size_mid 0.17
_exptl_crystal_size_min 0.13
_refine_diff_density_max 0.871
_refine_diff_density_min -0.646
_refine_diff_density_rms 0.108
_refine_ls_extinction_coef .
_refine_ls_extinction_method none
_refine_ls_goodness_of_fit_ref 1.075
_refine_ls_hydrogen_treatment constr
_refine_ls_matrix_type full
_refine_ls_number_parameters 1053
_refine_ls_number_reflns 8642
_refine_ls_number_restraints 72
_refine_ls_restrained_S_all 1.072
_refine_ls_R_factor_all 0.1664
_refine_ls_R_factor_gt 0.1082
_refine_ls_shift/su_max 0.001
_refine_ls_shift/su_mean 0.000
_refine_ls_structure_factor_coef Fsqd
_refine_ls_weighting_details 'w=1/[\s^2^(Fo^2^)+506.5970P] where P=(Fo^2^+2Fc^2^)/3'
_refine_ls_weighting_scheme calc
_refine_ls_wR_factor_gt 0.1959
_refine_ls_wR_factor_ref 0.2250
_reflns_Friedel_coverage 0.000
_reflns_Friedel_fraction_full .
_reflns_Friedel_fraction_max .
_reflns_number_gt 5302
_reflns_number_total 8642
_reflns_threshold_expression 'I > 2\s(I)'
_cod_data_source_file cd5_kv911.cif
_cod_data_source_block kv911
_cod_database_code 1556526
_shelx_space_group_comment
;
The symmetry employed for this shelxl refinement is uniquely defined
by the following loop, which should always be used as a source of
symmetry information in preference to the above space-group names.
They are only intended as comments.
;
_shelx_estimated_absorpt_t_max 0.480
_shelx_estimated_absorpt_t_min 0.400
_olex2_submission_special_instructions 'No special instructions were received'

loop_
_space_group_symop_operation_xyz
'x, y, z'
'-x+1/2, y+1/2, -z+1/2'
'-x, -y, -z'
'x-1/2, -y-1/2, z-1/2'

loop_
_atom_site_label
_atom_site_type_symbol
_atom_site_fract_x
_atom_site_fract_y
_atom_site_fract_z
_atom_site_U_iso_or_equiv
_atom_site_adp_type
_atom_site_occupancy
_atom_site_site_symmetry_order
_atom_site_calc_flag
_atom_site_refinement_flags_posn
_atom_site_refinement_flags_adp
_atom_site_refinement_flags_occupancy
_atom_site_disorder_assembly
_atom_site_disorder_group
Re01 Re 0.75039(5) 0.15653(5) 0.50110(4) 0.0511(4) Uani 1 1 d . . . . .
Mn02 Mn 0.55508(16) 0.0511(2) 0.49115(14) 0.0552(14) Uani 1 1 d . . . . .
Mn03 Mn 0.94697(16) 0.0523(2) 0.51255(14) 0.0514(13) Uani 1 1 d . . . . .
Mn04 Mn 0.71002(16) 0.1665(2) 0.33006(13) 0.0549(13) Uani 1 1 d . . . . .
Mn05 Mn 0.78940(17) 0.1579(2) 0.67263(14) 0.0609(14) Uani 1 1 d . . . . .
Mn06 Mn 0.59015(19) 0.4363(2) 0.49172(15) 0.0750(15) Uani 1 1 d . . . . .
Mn07 Mn 0.86939(19) 0.3629(2) 0.47432(14) 0.0690(15) Uani 1 1 d . . . . .
O00A O 0.9797(7) 0.0330(8) 0.4579(6) 0.062(5) Uani 1 1 d . . . . .
O00B O 0.9983(6) 0.1200(8) 0.5292(5) 0.055(5) Uani 1 1 d . . . . .
O00C O 0.5080(6) 0.1216(8) 0.4784(5) 0.054(5) Uani 1 1 d . . . . .
O00D O 0.8998(7) 0.3595(9) 0.4184(6) 0.074(6) Uani 1 1 d . . . . .
O00E O 0.6764(7) 0.2486(8) 0.3204(5) 0.063(5) Uani 1 1 d . . . . .
O00F O 0.6462(7) 0.1200(9) 0.3068(5) 0.068(5) Uani 1 1 d . . . . .
O00G O 0.8261(7) 0.4349(8) 0.4592(6) 0.075(6) Uani 1 1 d . . . . .
O00H O 0.5416(7) 0.4201(9) 0.5356(6) 0.077(6) Uani 1 1 d . . . . .
O00I O 0.8192(7) 0.2404(10) 0.6815(5) 0.080(6) Uani 1 1 d . . . . .
O00J O 0.8550(7) 0.1179(9) 0.6967(5) 0.068(6) Uani 1 1 d . . . . .
O00K O 0.5930(7) 0.5239(8) 0.5039(6) 0.079(6) Uani 1 1 d . . . . .
O00L O 0.6610(7) 0.4151(10) 0.5432(5) 0.088(6) Uani 1 1 d . . . . .
H00A H 0.6930 0.4379 0.5384 0.133 Uiso 1 1 d GR . . . .
H00B H 0.6710 0.3724 0.5431 0.133 Uiso 1 1 d GR . . . .
O00M O 0.5211(6) 0.0267(7) 0.5440(5) 0.055(5) Uani 1 1 d . . . . .
O00Q O 0.7419(7) 0.1689(10) 0.2545(6) 0.097(7) Uani 1 1 d . . . . .
O02Z O 0.9410(10) 0.4358(12) 0.4987(8) 0.142(9) Uiso 1 1 d . . . . .
O011 O 0.7539(9) 0.1571(12) 0.7457(6) 0.125(8) Uani 1 1 d . . . . .
O013 O 0.5173(7) 0.4655(10) 0.4394(6) 0.095(7) Uani 1 1 d . . . . .
N00N N 0.9167(8) 0.0531(9) 0.5722(6) 0.048(6) Uani 1 1 d . . . . .
N00O N 0.8066(7) 0.1514(10) 0.6027(7) 0.054(6) Uani 1 1 d . . . . .
N00P N 0.5863(7) 0.0544(11) 0.4304(7) 0.055(6) Uani 1 1 d . . . . .
N00R N 0.6246(9) 0.1073(10) 0.5232(6) 0.058(7) Uani 1 1 d . . . . .
N00S N 0.5989(8) -0.0305(10) 0.4942(7) 0.056(7) Uani 1 1 d . . . . .
N00U N 0.7538(8) 0.0862(10) 0.3366(6) 0.056(6) Uani 1 1 d . . . . .
N00V N 0.8995(8) -0.0258(9) 0.5051(7) 0.049(6) Uani 1 1 d . . . . .
N00X N 0.8786(9) 0.1137(10) 0.4834(7) 0.065(7) Uani 1 1 d . . . . .
N00Y N 0.9176(8) 0.2904(11) 0.4983(7) 0.062(7) Uani 1 1 d . . . . .
N01A N 0.8483(9) 0.3652(11) 0.5364(7) 0.077(7) Uani 1 1 d . . . . .
N01B N 0.6447(9) 0.4471(11) 0.4445(7) 0.075(7) Uani 1 1 d . . . . .
N01F N 0.6933(9) 0.1602(10) 0.4009(7) 0.061(7) Uani 1 1 d . . . . .
N01I N 0.5940(8) 0.3416(11) 0.4755(8) 0.081(8) Uani 1 1 d . . . . .
N01L N 0.8046(9) 0.2873(12) 0.4580(8) 0.076(8) Uani 1 1 d . U . . .
N01R N 0.7841(9) 0.2074(13) 0.3484(7) 0.070(7) Uani 1 1 d . . . . .
N010 N 0.6961(8) 0.2847(11) 0.5423(7) 0.064(7) Uani 1 1 d . U . . .
N012 N 0.7128(9) 0.1947(12) 0.6532(7) 0.067(7) Uani 1 1 d . . . . .
N014 N 0.7491(9) 0.0731(11) 0.6670(7) 0.072(7) Uani 1 1 d . . . . .
N017 N 0.7502(9) -0.0007(12) 0.4970(9) 0.082(7) Uani 1 1 d . . . . .
C00T C 0.5736(10) 0.0976(13) 0.4011(9) 0.054(8) Uiso 1 1 d . . . . .
H00T H 0.5918 0.0942 0.3745 0.065 Uiso 1 1 calc R . . . .
C00W C 0.7125(10) 0.1587(12) 0.4396(9) 0.047(8) Uani 1 1 d . U . . .
C00Z C 0.7885(10) 0.2410(13) 0.4746(8) 0.046(8) Uani 1 1 d . U . . .
C01C C 0.7872(9) 0.1523(10) 0.5648(8) 0.022(6) Uani 1 1 d . U . . .
C01D C 0.6259(10) 0.3303(12) 0.4342(8) 0.057(8) Uiso 1 1 d . . . . .
H01C H 0.6441 0.2880 0.4355 0.068 Uiso 1 1 calc R . . . .
H01D H 0.6004 0.3319 0.4076 0.068 Uiso 1 1 calc R . . . .
C01E C 0.5352(11) 0.1508(13) 0.4037(9) 0.063(8) Uiso 1 1 d . . . . .
C01G C 0.6689(10) 0.3831(12) 0.4327(8) 0.061(8) Uiso 1 1 d . . . . .
H01E H 0.7005 0.3730 0.4536 0.073 Uiso 1 1 calc R . . . .
H01F H 0.6828 0.3854 0.4029 0.073 Uiso 1 1 calc R . . . .
C01H C 0.6849(11) 0.0121(13) 0.3034(8) 0.057(8) Uiso 1 1 d . . . . .
C01J C 0.8031(11) 0.4786(14) 0.4863(10) 0.059(8) Uiso 1 1 d . . . . .
C01K C 0.6691(12) 0.1247(12) 0.5168(8) 0.048(8) Uani 1 1 d . U . . .
C01M C 0.5244(10) 0.1909(12) 0.3661(9) 0.063(8) Uiso 1 1 d . . . . .
H01M H 0.5448 0.1839 0.3409 0.075 Uiso 1 1 calc R . . . .
C01N C 0.7562(11) 0.3176(13) 0.3371(8) 0.059(8) Uiso 1 1 d . . . . .
C01O C 0.9896(11) 0.2142(14) 0.4096(10) 0.079(9) Uiso 1 1 d . . . . .
H01O H 1.0036 0.1798 0.4272 0.094 Uiso 1 1 calc R . . . .
C01P C 0.9321(12) 0.3139(15) 0.4048(10) 0.067(9) Uiso 1 1 d . . . . .
C01Q C 0.7930(13) 0.2675(17) 0.3518(10) 0.078(11) Uiso 1 1 d . . . . .
H01Q H 0.8275 0.2802 0.3655 0.094 Uiso 1 1 calc R . . . .
C01S C 0.4850(12) 0.2401(14) 0.3649(10) 0.074(9) Uiso 1 1 d . . . . .
C01T C 0.5021(11) 0.1583(14) 0.4414(10) 0.058(8) Uiso 1 1 d . . . . .
C01U C 0.8862(11) -0.0506(13) 0.4662(10) 0.061(9) Uiso 1 1 d . . . . .
H01U H 0.8607 -0.0850 0.4656 0.074 Uiso 1 1 calc R . . . .
C01V C 0.7384(11) 0.0307(15) 0.3246(8) 0.060(9) Uiso 1 1 d . . . . .
H01V H 0.7645 -0.0027 0.3299 0.072 Uiso 1 1 calc R . . . .
C01X C 0.9501(11) 0.0106(13) 0.4214(10) 0.055(8) Uiso 1 1 d . . . . .
C01Y C 0.6323(12) 0.6780(15) 0.4188(10) 0.083(9) Uiso 1 1 d . . . . .
C01Z C 0.6175(10) -0.0541(12) 0.4506(9) 0.059(8) Uiso 1 1 d . . . . .
H01A H 0.6513 -0.0804 0.4550 0.071 Uiso 1 1 calc R . . . .
H01B H 0.5882 -0.0802 0.4353 0.071 Uiso 1 1 calc R . . . .
C2 C 0.4780(13) 0.2808(16) 0.3222(10) 0.121(12) Uiso 1 1 d . . . . .
H2A H 0.4646 0.2535 0.2977 0.182 Uiso 1 1 calc GR . . . .
H2B H 0.5137 0.2993 0.3156 0.182 Uiso 1 1 calc GR . . . .
H2C H 0.4513 0.3151 0.3263 0.182 Uiso 1 1 calc GR . . . .
C02A C 0.9299(10) 0.0910(13) 0.6055(9) 0.054(8) Uiso 1 1 d . . . . .
H02A H 0.9110 0.0863 0.6316 0.065 Uiso 1 1 calc R . . . .
C02B C 0.9719(10) 0.1395(12) 0.6040(8) 0.047(7) Uiso 1 1 d . . . . .
C02C C 0.6483(11) 0.6141(15) 0.4117(10) 0.087(10) Uiso 1 1 d . . . . .
H02K H 0.6701 0.6055 0.3875 0.105 Uiso 1 1 calc R . . . .
C02D C 0.6143(10) -0.0611(12) 0.5292(9) 0.047(8) Uiso 1 1 d . . . . .
H02D H 0.6402 -0.0947 0.5266 0.057 Uiso 1 1 calc R . . . .
C02E C 0.5767(11) 0.2951(15) 0.4986(10) 0.074(10) Uiso 1 1 d . . . . .
H02M H 0.5811 0.2531 0.4877 0.088 Uiso 1 1 calc R . . . .
C02F C 0.7762(11) 0.3830(13) 0.3401(8) 0.066(8) Uiso 1 1 d . . . . .
H02F H 0.8121 0.3921 0.3529 0.079 Uiso 1 1 calc R . . . .
C02G C 0.5950(11) -0.0482(13) 0.5727(9) 0.060(8) Uiso 1 1 d . . . . .
C02H C 1.0479(10) 0.1998(12) 0.5721(9) 0.058(8) Uiso 1 1 d . . . . .
H02H H 1.0715 0.2070 0.5488 0.070 Uiso 1 1 calc R . . . .
C02I C 0.5504(11) 0.3022(15) 0.5407(10) 0.074(9) Uiso 1 1 d . . . . .
C02J C 0.5912(11) 0.6379(14) 0.4872(10) 0.085(10) Uiso 1 1 d . . . . .
H02N H 0.5723 0.6475 0.5127 0.101 Uiso 1 1 calc R . . . .
C02K C 0.5135(11) 0.3630(15) 0.5996(10) 0.087(10) Uiso 1 1 d . . . . .
H02O H 0.5000 0.4016 0.6114 0.104 Uiso 1 1 calc R . . . .
C02L C 1.0543(11) 0.2361(14) 0.6109(9) 0.079(9) Uiso 1 1 d . . . . .
H02L H 1.0822 0.2679 0.6138 0.095 Uiso 1 1 calc R . . . .
C02M C 0.6524(11) 0.4992(16) 0.4254(10) 0.076(10) Uiso 1 1 d . . . . .
H02P H 0.6726 0.4971 0.3997 0.091 Uiso 1 1 calc R . . . .
C02N C 0.8222(13) 0.0060(15) 0.7077(9) 0.077(9) Uiso 1 1 d . . . . .
C02O C 0.8817(11) -0.0521(13) 0.5463(9) 0.067(9) Uiso 1 1 d . . . . .
H02B H 0.9108 -0.0801 0.5600 0.081 Uiso 1 1 calc R . . . .
H02C H 0.8475 -0.0775 0.5410 0.081 Uiso 1 1 calc R . . . .
C02P C 0.6041(11) 0.5720(15) 0.4773(10) 0.069(9) Uiso 1 1 d . . . . .
C02Q C 0.7990(12) 0.4706(15) 0.5329(11) 0.087(10) Uiso 1 1 d . . . . .
C02R C 0.9556(10) 0.2582(12) 0.4279(9) 0.052(8) Uiso 1 1 d . . . . .
C02S C 0.5371(11) 0.3636(16) 0.5575(10) 0.071(9) Uiso 1 1 d . . . . .
C02T C 0.4648(10) 0.2102(13) 0.4397(9) 0.066(8) Uiso 1 1 d . . . . .
H02T H 0.4455 0.2198 0.4651 0.079 Uiso 1 1 calc R . . . .
C02U C 0.9697(11) 0.0218(13) 0.3803(9) 0.064(8) Uiso 1 1 d . . . . .
H02U H 1.0004 0.0494 0.3775 0.077 Uiso 1 1 calc R . . . .
C02V C 0.6289(11) 0.0045(13) 0.4244(9) 0.071(9) Uiso 1 1 d . . . . .
H02E H 0.6659 0.0216 0.4339 0.085 Uiso 1 1 calc R . . . .
H02G H 0.6293 -0.0068 0.3929 0.085 Uiso 1 1 calc R . . . .
C02W C 0.8603(12) 0.3064(15) 0.5635(10) 0.092(10) Uiso 1 1 d . . . . .
H02I H 0.8307 0.2741 0.5583 0.110 Uiso 1 1 calc R . . . .
H02J H 0.8640 0.3167 0.5952 0.110 Uiso 1 1 calc R . . . .
C02X C 0.9804(12) 0.1778(14) 0.6439(10) 0.087(10) Uiso 1 1 d . . . . .
H02X H 0.9591 0.1697 0.6684 0.104 Uiso 1 1 calc R . . . .
C02Y C 0.5560(11) -0.0270(14) 0.6591(10) 0.082(10) Uiso 1 1 d . . . . .
H02Y H 0.5437 -0.0203 0.6877 0.098 Uiso 1 1 calc R . . . .
C3 C 0.7160(14) 0.4901(17) 0.6693(11) 0.141(14) Uiso 1 1 d . . . . .
H3A H 0.7016 0.4980 0.6982 0.211 Uiso 1 1 calc GR . . . .
H3B H 0.6854 0.4908 0.6468 0.211 Uiso 1 1 calc GR . . . .
H3C H 0.7428 0.5234 0.6630 0.211 Uiso 1 1 calc GR . . . .
C03A C 0.9226(13) -0.0203(16) 0.7493(10) 0.099(11) Uiso 1 1 d . . . . .
H03A H 0.9578 -0.0303 0.7631 0.119 Uiso 1 1 calc R . . . .
C03B C 0.8805(11) -0.0633(13) 0.3862(9) 0.072(9) Uiso 1 1 d . . . . .
H03B H 0.8505 -0.0920 0.3887 0.087 Uiso 1 1 calc R . . . .
C03C C 1.0192(12) 0.2253(15) 0.6456(10) 0.082(10) Uiso 1 1 d . . . . .
C03D C 0.4355(12) 0.4536(15) 0.3892(10) 0.111(11) Uiso 1 1 d . . . . .
H03J H 0.4153 0.4438 0.4153 0.166 Uiso 1 1 calc GR . . . .
H03M H 0.4207 0.4278 0.3644 0.166 Uiso 1 1 calc GR . . . .
H03P H 0.4313 0.4990 0.3820 0.166 Uiso 1 1 calc GR . . . .
C03E C 0.5996(12) -0.0704(14) 0.6524(10) 0.076(9) Uiso 1 1 d . . . . .
C03F C 0.7370(14) 0.3084(16) 0.6594(10) 0.080(10) Uiso 1 1 d . . . . .
C03G C 0.6340(12) 0.5625(15) 0.4381(10) 0.080(9) Uiso 1 1 d . . . . .
C03H C 0.6172(12) -0.0783(14) 0.6112(10) 0.087(10) Uiso 1 1 d . . . . .
H03H H 0.6472 -0.1067 0.6081 0.104 Uiso 1 1 calc R . . . .
C03I C 0.6241(14) -0.0745(16) 0.2752(10) 0.093(10) Uiso 1 1 d . . . . .
C03J C 0.5217(12) 0.2445(16) 0.6043(11) 0.090(10) Uiso 1 1 d . . . . .
C03K C 0.8321(13) -0.0571(16) 0.7232(10) 0.101(11) Uiso 1 1 d . . . . .
H03K H 0.8053 -0.0899 0.7188 0.121 Uiso 1 1 calc R . . . .
C03L C 0.9437(11) -0.0082(13) 0.3419(10) 0.079(9) Uiso 1 1 d . . . . .
H03L H 0.9565 0.0018 0.3139 0.095 Uiso 1 1 calc R . . . .
C03M C 1.0055(10) 0.1517(13) 0.5677(10) 0.052(8) Uiso 1 1 d . . . . .
C03N C 0.6649(11) 0.3611(13) 0.3087(8) 0.068(9) Uiso 1 1 d . . . . .
H03N H 0.6272 0.3536 0.3000 0.081 Uiso 1 1 calc R . . . .
C03O C 0.7981(13) 0.4178(15) 0.6845(9) 0.092(10) Uiso 1 1 d . . . . .
H03O H 0.8188 0.4551 0.6921 0.111 Uiso 1 1 calc R . . . .
C03P C 0.6969(12) 0.0780(14) 0.6379(10) 0.085(10) Uiso 1 1 d . . . . .
H03C H 0.6710 0.0436 0.6453 0.102 Uiso 1 1 calc R . . . .
H03D H 0.7056 0.0731 0.6068 0.102 Uiso 1 1 calc R . . . .
C03Q C 1.0042(13) 0.2179(16) 0.3660(11) 0.094(10) Uiso 1 1 d . . . . .
C03S C 0.8276(11) 0.1600(14) 0.3614(9) 0.080(9) Uiso 1 1 d . . . . .
H03E H 0.8568 0.1622 0.3401 0.096 Uiso 1 1 calc R . . . .
H03F H 0.8445 0.1723 0.3905 0.096 Uiso 1 1 calc R . . . .
C03T C 0.5313(10) 0.0061(12) 0.6229(8) 0.059(8) Uiso 1 1 d . . . . .
H03T H 0.5020 0.0350 0.6272 0.071 Uiso 1 1 calc R . . . .
C03U C 0.5302(12) 0.4529(14) 0.3597(9) 0.100(11) Uiso 1 1 d . . . . .
H03Q H 0.5378 0.4989 0.3589 0.150 Uiso 1 1 calc GR . . . .
H03R H 0.5092 0.4403 0.3327 0.150 Uiso 1 1 calc GR . . . .
H03S H 0.5651 0.4293 0.3622 0.150 Uiso 1 1 calc GR . . . .
C03V C 0.4972(11) 0.4381(14) 0.3984(10) 0.075(9) Uiso 1 1 d . . . . .
H03V H 0.4994 0.3907 0.4025 0.090 Uiso 1 1 calc R . . . .
C03W C 0.7040(12) 0.2566(17) 0.6495(9) 0.074(10) Uiso 1 1 d . . . . .
H03W H 0.6681 0.2673 0.6376 0.089 Uiso 1 1 calc R . . . .
C03X C 0.9136(13) 0.0434(16) 0.7340(10) 0.099(11) Uiso 1 1 d . . . . .
H03X H 0.9415 0.0751 0.7383 0.118 Uiso 1 1 calc R . . . .
C03Y C 0.6864(12) 0.4227(14) 0.3087(9) 0.082(10) Uiso 1 1 d . . . . .
H03Y H 0.6641 0.4576 0.2987 0.098 Uiso 1 1 calc R . . . .
C03Z C 0.8232(12) 0.3568(15) 0.6891(9) 0.089(10) Uiso 1 1 d . . . . .
H03Z H 0.8601 0.3534 0.7012 0.106 Uiso 1 1 calc R . . . .
C4 C 0.7460(15) 0.2686(18) 0.2090(12) 0.152(15) Uiso 1 1 d . . . . .
H4A H 0.7450 0.2986 0.2335 0.228 Uiso 1 1 calc GR . . . .
H4B H 0.7294 0.2886 0.1823 0.228 Uiso 1 1 calc GR . . . .
H4C H 0.7845 0.2572 0.2043 0.228 Uiso 1 1 calc GR . . . .
C04A C 0.6703(12) 0.1428(14) 0.6447(10) 0.089(10) Uiso 1 1 d . . . . .
H04A H 0.6466 0.1539 0.6182 0.107 Uiso 1 1 calc R . . . .
H04B H 0.6464 0.1403 0.6699 0.107 Uiso 1 1 calc R . . . .
C04B C 0.5808(14) -0.0287(16) 0.2665(10) 0.104(11) Uiso 1 1 d . . . . .
H04C H 0.5460 -0.0416 0.2536 0.124 Uiso 1 1 calc R . . . .
C04C C 0.8086(13) 0.0949(15) 0.3637(11) 0.100(11) Uiso 1 1 d . . . . .
H04D H 0.8036 0.0834 0.3947 0.120 Uiso 1 1 calc R . . . .
H04E H 0.8368 0.0660 0.3524 0.120 Uiso 1 1 calc R . . . .
C04D C 0.5101(13) 0.3037(17) 0.6244(11) 0.111(12) Uiso 1 1 d . . . . .
H04X H 0.5000 0.3048 0.6540 0.133 Uiso 1 1 calc R . . . .
C04J C 0.5107(14) 0.1827(16) 0.6313(11) 0.131(13) Uiso 1 1 d . . . . .
H04Y H 0.4711 0.1728 0.6289 0.196 Uiso 1 1 calc GR . . . .
H H 0.5226 0.1897 0.6622 0.196 Uiso 1 1 calc GR . . . .
HA H 0.5315 0.1470 0.6197 0.196 Uiso 1 1 calc GR . . . .
C04K C 0.7531(13) 0.5801(15) 0.4941(11) 0.104(10) Uiso 1 1 d . . . . .
H04K H 0.7379 0.6177 0.4809 0.125 Uiso 1 1 calc R . . . .
C04M C 0.7477(12) 0.5715(16) 0.5388(11) 0.093(10) Uiso 1 1 d . . . . .
C04N C 0.6225(13) -0.1061(16) 0.6953(11) 0.128(13) Uiso 1 1 d . . . . .
H04F H 0.6410 -0.0753 0.7155 0.192 Uiso 1 1 calc GR . . . .
H04G H 0.6491 -0.1389 0.6875 0.192 Uiso 1 1 calc GR . . . .
H04H H 0.5918 -0.1262 0.7097 0.192 Uiso 1 1 calc GR . . . .
C04P C 1.0453(15) 0.1720(17) 0.3453(12) 0.149(15) Uiso 1 1 d . . . . .
H04I H 1.0595 0.1413 0.3674 0.224 Uiso 1 1 calc GR . . . .
H04J H 1.0761 0.1966 0.3344 0.224 Uiso 1 1 calc GR . . . .
H04L H 1.0263 0.1490 0.3208 0.224 Uiso 1 1 calc GR . . . .
C04Q C 0.7680(12) 0.5026(14) 0.3247(10) 0.112(12) Uiso 1 1 d . . . . .
H04M H 0.7975 0.5052 0.3480 0.167 Uiso 1 1 calc GR . . . .
H04N H 0.7392 0.5339 0.3303 0.167 Uiso 1 1 calc GR . . . .
H04O H 0.7832 0.5116 0.2963 0.167 Uiso 1 1 calc GR . . . .
C04Y C 1.0310(14) 0.2669(17) 0.6885(12) 0.146(14) Uiso 1 1 d . . . . .
H04P H 1.0375 0.2387 0.7139 0.220 Uiso 1 1 calc GR . . . .
H04Q H 0.9991 0.2943 0.6931 0.220 Uiso 1 1 calc GR . . . .
H04R H 1.0637 0.2935 0.6851 0.220 Uiso 1 1 calc GR . . . .
C05G C 0.7677(18) 0.191(2) 0.7815(15) 0.19(2) Uiso 1 1 d D . . . .
H05G H 0.7443 0.1661 0.8013 0.228 Uiso 1 1 calc R . . . .
C6 C 0.7451(14) 0.4230(17) 0.6693(10) 0.097(11) Uiso 1 1 d . . . . .
C7 C 0.7141(16) 0.2092(19) 0.2193(13) 0.129(13) Uiso 1 1 d . . . . .
H7 H 0.6809 0.2263 0.2335 0.155 Uiso 1 1 calc R . . . .
C8AA C 0.8956(14) -0.1377(16) 0.7639(11) 0.132(13) Uiso 1 1 d . . . . .
H8AA H 0.9307 -0.1531 0.7536 0.198 Uiso 1 1 calc GR . . . .
H8AB H 0.8657 -0.1664 0.7535 0.198 Uiso 1 1 calc GR . . . .
H8AC H 0.8977 -0.1367 0.7961 0.198 Uiso 1 1 calc GR . . . .
C10 C 0.7176(13) 0.6206(16) 0.5678(11) 0.129(13) Uiso 1 1 d . . . . .
H10A H 0.7102 0.6007 0.5960 0.194 Uiso 1 1 calc GR . . . .
H10B H 0.6827 0.6337 0.5527 0.194 Uiso 1 1 calc GR . . . .
H10C H 0.7412 0.6581 0.5731 0.194 Uiso 1 1 calc GR . . . .
C11 C 0.6915(18) 0.171(2) 0.1859(15) 0.20(2) Uiso 1 1 d . . . . .
H11A H 0.7192 0.1406 0.1770 0.298 Uiso 1 1 calc GR . . . .
H11B H 0.6794 0.1979 0.1608 0.298 Uiso 1 1 calc GR . . . .
H11C H 0.6596 0.1480 0.1963 0.298 Uiso 1 1 calc GR . . . .
C12 C 0.8837(14) -0.0684(16) 0.7456(10) 0.092(10) Uiso 1 1 d . . . . .
C015 C 0.7556(13) 0.0555(15) 0.5010(10) 0.067(9) Uani 1 1 d . U . . .
C016 C 0.8606(13) 0.0586(17) 0.7115(10) 0.074(10) Uiso 1 1 d . . . . .
C018 C 0.4552(11) 0.2481(13) 0.4021(9) 0.068(9) Uiso 1 1 d . . . . .
H018 H 0.4275 0.2802 0.4021 0.081 Uiso 1 1 calc R . . . .
C019 C 0.7168(11) 0.2400(14) 0.5263(9) 0.063(9) Uani 1 1 d . U . . .
C020 C 0.8339(11) 0.1350(12) 0.4855(8) 0.044(8) Uani 1 1 d . U . . .
C021 C 0.5912(12) 0.0367(15) 0.2776(9) 0.085(10) Uiso 1 1 d . . . . .
H021 H 0.5628 0.0673 0.2719 0.102 Uiso 1 1 calc R . . . .
C023 C 0.7008(12) 0.3090(14) 0.3222(8) 0.056(8) Uiso 1 1 d . . . . .
C025 C 0.9482(11) 0.3169(14) 0.3586(9) 0.079(9) Uiso 1 1 d . . . . .
H025 H 0.9356 0.3515 0.3406 0.094 Uiso 1 1 calc R . . . .
C026 C 0.9055(10) -0.0318(12) 0.4244(9) 0.049(7) Uiso 1 1 d . . . . .
C027 C 0.7923(13) 0.2984(16) 0.6750(9) 0.071(9) Uiso 1 1 d . . . . .
C028 C 0.5449(11) 0.2445(15) 0.5620(10) 0.081(10) Uiso 1 1 d . . . . .
H028 H 0.5561 0.2058 0.5490 0.098 Uiso 1 1 calc R . . . .
C031 C 0.9478(11) 0.2536(14) 0.4749(10) 0.072(9) Uiso 1 1 d . . . . .
H031 H 0.9668 0.2200 0.4902 0.087 Uiso 1 1 calc R . . . .
C032 C 0.7419(12) 0.4325(14) 0.3239(9) 0.073(9) Uiso 1 1 d . . . . .
C033 C 0.7700(14) 0.0180(17) 0.6827(10) 0.093(11) Uiso 1 1 d . . . . .
H033 H 0.7477 -0.0186 0.6766 0.111 Uiso 1 1 calc R . . . .
C034 C 0.8711(11) 0.0045(13) 0.5763(9) 0.068(9) Uiso 1 1 d . . . . .
H03G H 0.8348 0.0241 0.5678 0.082 Uiso 1 1 calc R . . . .
H03I H 0.8704 -0.0102 0.6072 0.082 Uiso 1 1 calc R . . . .
C035 C 0.6061(11) 0.6865(14) 0.4601(9) 0.078(9) Uiso 1 1 d . . . . .
H035 H 0.5987 0.7289 0.4690 0.094 Uiso 1 1 calc R . . . .
C036 C 0.9014(11) -0.0504(13) 0.3448(9) 0.069(9) Uiso 1 1 d . . . . .
C038 C 0.5498(10) -0.0031(12) 0.5794(9) 0.049(8) Uiso 1 1 d . . . . .
C039 C 0.6430(12) 0.0573(16) 0.2969(9) 0.069(9) Uiso 1 1 d . . . . .
C040 C 0.6764(13) -0.0536(15) 0.2933(9) 0.091(10) Uiso 1 1 d . . . . .
H040 H 0.7056 -0.0833 0.2985 0.110 Uiso 1 1 calc R . . . .
C041 C 0.6441(13) 0.7354(16) 0.3896(11) 0.127(13) Uiso 1 1 d . . . . .
H04Z H 0.6106 0.7462 0.3714 0.190 Uiso 1 1 calc GR . . . .
HB H 0.6739 0.7246 0.3705 0.190 Uiso 1 1 calc GR . . . .
HC H 0.6551 0.7720 0.4080 0.190 Uiso 1 1 calc GR . . . .
C042 C 0.8229(11) 0.4117(15) 0.5534(10) 0.065(9) Uiso 1 1 d . . . . .
H042 H 0.8187 0.4080 0.5840 0.078 Uiso 1 1 calc R . . . .
C044 C 0.9147(12) 0.2827(15) 0.5472(10) 0.098(11) Uiso 1 1 d . . . . .
H04S H 0.9455 0.3067 0.5623 0.118 Uiso 1 1 calc R . . . .
H04T H 0.9195 0.2370 0.5549 0.118 Uiso 1 1 calc R . . . .
C045 C 0.7138(13) 0.3702(16) 0.6552(10) 0.096(11) Uiso 1 1 d . . . . .
H045 H 0.6772 0.3756 0.6429 0.115 Uiso 1 1 calc R . . . .
C046 C 0.7788(11) 0.5384(14) 0.4680(10) 0.085(10) Uiso 1 1 d . . . . .
H046 H 0.7812 0.5477 0.4377 0.102 Uiso 1 1 calc R . . . .
C047 C 0.9813(12) 0.2705(16) 0.3412(11) 0.103(11) Uiso 1 1 d . . . . .
H047 H 0.9892 0.2737 0.3111 0.123 Uiso 1 1 calc R . . . .
C048 C 0.7724(12) 0.5150(15) 0.5585(11) 0.093(10) Uiso 1 1 d . . . . .
H048 H 0.7706 0.5079 0.5891 0.111 Uiso 1 1 calc R . . . .
C049 C 0.8746(13) -0.0887(15) 0.3033(10) 0.118(12) Uiso 1 1 d . . . . .
H04U H 0.8461 -0.1178 0.3130 0.177 Uiso 1 1 calc GR . . . .
H04V H 0.9034 -0.1133 0.2896 0.177 Uiso 1 1 calc GR . . . .
H04W H 0.8579 -0.0584 0.2820 0.177 Uiso 1 1 calc GR . . . .
C051 C 0.6121(15) -0.1483(18) 0.2645(12) 0.154(15) Uiso 1 1 d . . . . .
H05A H 0.6262 -0.1590 0.2360 0.231 Uiso 1 1 calc GR . . . .
H05B H 0.5722 -0.1562 0.2637 0.231 Uiso 1 1 calc GR . . . .
H05C H 0.6307 -0.1749 0.2874 0.231 Uiso 1 1 calc GR . . . .
C053 C 0.7451(15) 0.2557(19) 0.7935(13) 0.180(18) Uiso 1 1 d D . . . .
H05D H 0.7689 0.2894 0.7826 0.270 Uiso 1 1 calc GR . . . .
H05E H 0.7442 0.2590 0.8255 0.270 Uiso 1 1 calc GR . . . .
H05F H 0.7076 0.2606 0.7801 0.270 Uiso 1 1 calc GR . . . .
C054 C 0.8209(18) 0.177(2) 0.8065(15) 0.22(2) Uiso 1 1 d D . . . .
H05H H 0.8380 0.1394 0.7941 0.337 Uiso 1 1 calc GR . . . .
H05I H 0.8140 0.1694 0.8373 0.337 Uiso 1 1 calc GR . . . .
H05J H 0.8458 0.2139 0.8044 0.337 Uiso 1 1 calc GR . . . .
P008 P 0.8980(6) 0.1121(9) 0.2331(5) 0.157(5) Uani 1 1 d . . . . .
F01W F 0.8546(10) 0.0748(12) 0.2634(8) 0.183(9) Uiso 1 1 d . . . . .
F3 F 0.8534(17) 0.1094(19) 0.1976(14) 0.300(18) Uiso 1 1 d . . . . .
F03R F 0.9244(14) 0.0372(18) 0.2298(11) 0.258(14) Uiso 1 1 d . . . . .
F04O F 0.9364(16) 0.1374(18) 0.2026(13) 0.290(17) Uiso 1 1 d . . . . .
F04V F 0.8706(16) 0.176(2) 0.2502(13) 0.301(18) Uiso 1 1 d . . . . .
F024 F 0.9389(12) 0.1219(13) 0.2748(10) 0.213(11) Uiso 1 1 d . . . . .
P009 P 0.6024(6) 0.0921(8) 0.7729(5) 0.156(5) Uani 1 1 d . . . . .
F04R F 0.6504(11) 0.0643(13) 0.7447(9) 0.204(10) Uiso 1 1 d . . . . .
F05F F 0.6258(14) 0.1627(18) 0.7681(11) 0.258(15) Uiso 1 1 d . . . . .
F022 F 0.6384(11) 0.0744(13) 0.8160(10) 0.197(10) Uiso 1 1 d . . . . .
F029 F 0.5548(12) 0.1084(13) 0.8006(9) 0.204(10) Uiso 1 1 d . . . . .
F030 F 0.5641(11) 0.0991(13) 0.7279(10) 0.204(11) Uiso 1 1 d . . . . .
F043 F 0.5812(12) 0.0132(15) 0.7741(9) 0.220(12) Uiso 1 1 d . . . . .
O1AA O 1.0914(18) 0.413(2) 0.4085(13) 0.31(2) Uiso 1 1 d D . . . .
C0AA C 1.095(3) 0.352(2) 0.4351(16) 0.29(3) Uiso 1 1 d D . . . .
H0AA H 1.0588 0.3310 0.4261 0.349 Uiso 1 1 calc R . . . .
C2AA C 1.086(2) 0.371(2) 0.4826(13) 0.25(2) Uiso 1 1 d D . . . .
H2AA H 1.1209 0.3864 0.4965 0.369 Uiso 1 1 calc GR . . . .
H2AB H 1.0737 0.3332 0.4987 0.369 Uiso 1 1 calc GR . . . .
H2AC H 1.0579 0.4041 0.4830 0.369 Uiso 1 1 calc GR . . . .
C8 C 1.136(2) 0.310(2) 0.412(2) 0.34(4) Uiso 1 1 d D . . . .
H8A H 1.1283 0.3125 0.3799 0.517 Uiso 1 1 calc GR . . . .
H8B H 1.1319 0.2652 0.4212 0.517 Uiso 1 1 calc GR . . . .
H8C H 1.1737 0.3242 0.4193 0.517 Uiso 1 1 calc GR . . . .
O4AA O 0.7572(16) -0.1294(18) 0.4667(12) 0.272(18) Uiso 1 1 d D . . . .
C3AA C 0.761(3) -0.192(2) 0.4930(15) 0.31(3) Uiso 1 1 d D . . . .
H3AA H 0.7217 -0.2023 0.4839 0.374 Uiso 1 1 calc R . . . .
C5AA C 0.782(3) -0.239(2) 0.4586(18) 0.32(3) Uiso 1 1 d D . . . .
H5AA H 0.7752 -0.2207 0.4291 0.487 Uiso 1 1 calc GR . . . .
H5AB H 0.7622 -0.2794 0.4605 0.487 Uiso 1 1 calc GR . . . .
H5AC H 0.8217 -0.2459 0.4644 0.487 Uiso 1 1 calc GR . . . .
C15 C 0.745(3) -0.176(3) 0.5395(14) 0.33(4) Uiso 1 1 d D . . . .
H15A H 0.7392 -0.1303 0.5424 0.495 Uiso 1 1 calc GR . . . .
H15B H 0.7746 -0.1901 0.5607 0.495 Uiso 1 1 calc GR . . . .
H15C H 0.7107 -0.1990 0.5454 0.495 Uiso 1 1 calc GR . . . .
O1 O 0.9889(15) 0.5045(17) 0.5701(13) 0.259(16) Uiso 1 1 d D . . . .
C5 C 1.069(2) 0.457(3) 0.6075(19) 0.31(3) Uiso 1 1 d D . . . .
H5A H 1.0600 0.4186 0.5899 0.468 Uiso 1 1 calc GR . . . .
H5B H 1.0883 0.4443 0.6353 0.468 Uiso 1 1 calc GR . . . .
H5C H 1.0929 0.4849 0.5912 0.468 Uiso 1 1 calc GR . . . .
C6AA C 1.0158(19) 0.492(3) 0.6168(14) 0.36(4) Uiso 1 1 d D . . . .
H6AA H 1.0216 0.5315 0.6350 0.427 Uiso 1 1 calc R . . . .
C7AA C 0.979(2) 0.442(3) 0.6369(16) 0.29(3) Uiso 1 1 d D . . . .
H7AA H 0.9409 0.4572 0.6359 0.437 Uiso 1 1 calc GR . . . .
H7AB H 0.9921 0.4344 0.6675 0.437 Uiso 1 1 calc GR . . . .
H7AC H 0.9810 0.4020 0.6203 0.437 Uiso 1 1 calc GR . . . .

loop_
_atom_site_aniso_label
_atom_site_aniso_U_11
_atom_site_aniso_U_22
_atom_site_aniso_U_33
_atom_site_aniso_U_23
_atom_site_aniso_U_13
_atom_site_aniso_U_12
Re01 0.0466(8) 0.0567(8) 0.0495(8) 0.0002(9) -0.0001(6) 0.0002(8)
Mn02 0.045(3) 0.067(4) 0.054(3) 0.004(3) 0.006(3) -0.006(3)
Mn03 0.046(3) 0.054(3) 0.055(3) 0.000(3) 0.007(3) 0.002(3)
Mn04 0.045(3) 0.066(3) 0.053(3) 0.004(3) -0.003(2) 0.002(3)
Mn05 0.056(3) 0.076(4) 0.051(3) -0.001(3) 0.002(3) -0.007(3)
Mn06 0.085(4) 0.074(4) 0.067(4) -0.002(3) 0.015(3) 0.007(3)
Mn07 0.082(3) 0.066(4) 0.058(4) 0.008(3) -0.002(3) -0.006(3)
O00A 0.058(12) 0.078(14) 0.051(13) 0.002(11) 0.005(11) 0.010(10)
O00B 0.058(12) 0.060(13) 0.047(12) -0.004(10) 0.014(10) -0.006(10)
O00C 0.042(11) 0.065(13) 0.055(13) 0.000(11) 0.001(10) -0.015(10)
O00D 0.067(12) 0.072(14) 0.082(15) 0.014(12) 0.008(11) -0.006(11)
O00E 0.073(13) 0.063(14) 0.055(13) 0.015(10) 0.021(10) 0.020(11)
O00F 0.074(13) 0.079(16) 0.049(13) 0.003(11) -0.003(10) -0.014(11)
O00G 0.093(14) 0.062(13) 0.071(14) 0.008(12) 0.018(12) -0.005(12)
O00H 0.098(15) 0.072(14) 0.063(13) 0.011(12) 0.017(12) 0.024(11)
O00I 0.077(14) 0.111(18) 0.049(13) 0.004(12) -0.030(11) 0.005(13)
O00J 0.070(13) 0.085(16) 0.046(12) 0.020(11) -0.017(10) -0.007(11)
O00K 0.108(15) 0.056(14) 0.075(14) 0.016(12) 0.024(12) -0.011(11)
O00L 0.100(15) 0.088(15) 0.075(14) 0.020(13) -0.014(12) 0.013(12)
O00M 0.041(11) 0.060(12) 0.063(13) 0.022(10) 0.000(10) -0.002(9)
O00Q 0.083(14) 0.139(19) 0.069(14) 0.040(14) -0.002(12) 0.012(14)
O011 0.116(17) 0.20(2) 0.058(14) -0.044(16) -0.008(13) -0.011(17)
O013 0.072(13) 0.151(19) 0.058(13) -0.009(13) -0.019(11) -0.014(13)
N00N 0.054(15) 0.042(14) 0.047(15) -0.010(13) -0.011(12) 0.002(12)
N00O 0.041(14) 0.079(17) 0.039(15) -0.001(14) -0.010(12) 0.004(12)
N00P 0.035(14) 0.069(17) 0.062(17) -0.001(15) 0.001(12) -0.005(13)
N00R 0.038(15) 0.092(19) 0.046(15) 0.023(13) 0.012(12) 0.000(14)
N00S 0.047(14) 0.074(17) 0.046(16) 0.022(14) -0.013(13) -0.034(13)
N00U 0.071(17) 0.052(17) 0.044(15) -0.003(12) -0.008(13) -0.018(13)
N00V 0.062(15) 0.047(15) 0.042(16) 0.021(13) 0.035(13) 0.007(12)
N00X 0.058(16) 0.079(18) 0.057(16) 0.009(13) -0.010(13) 0.051(14)
N00Y 0.060(15) 0.092(18) 0.035(15) -0.002(14) 0.009(12) -0.014(14)
N01A 0.101(19) 0.063(18) 0.066(18) 0.000(15) 0.002(15) 0.001(15)
N01B 0.095(18) 0.046(17) 0.084(18) -0.005(15) 0.006(15) 0.048(14)
N01F 0.077(17) 0.050(16) 0.057(17) 0.009(14) 0.010(14) -0.002(13)
N01I 0.063(16) 0.083(19) 0.10(2) -0.007(17) 0.068(15) -0.004(14)
N01L 0.077(11) 0.067(11) 0.086(11) -0.001(9) 0.006(9) 0.003(9)
N01R 0.069(17) 0.10(2) 0.047(16) -0.004(15) 0.009(13) 0.038(16)
N010 0.043(12) 0.069(14) 0.079(14) 0.008(12) 0.008(11) 0.021(11)
N012 0.069(17) 0.072(19) 0.061(17) -0.015(14) 0.021(13) -0.023(15)
N014 0.062(17) 0.066(19) 0.084(19) 0.005(15) -0.017(14) -0.022(14)
N017 0.025(12) 0.10(2) 0.12(2) -0.03(2) -0.001(12) -0.019(16)
C00W 0.045(11) 0.045(11) 0.051(11) 0.000(9) 0.012(9) -0.008(9)
C00Z 0.040(11) 0.045(11) 0.053(11) 0.007(9) -0.003(9) -0.004(9)
C01C 0.017(10) 0.024(10) 0.026(10) -0.003(9) 0.000(8) 0.005(8)
C01K 0.048(11) 0.050(12) 0.048(12) 0.005(9) 0.017(9) 0.006(9)
C015 0.064(12) 0.077(12) 0.059(12) 0.002(10) -0.005(9) 0.000(10)
C019 0.053(12) 0.061(12) 0.073(12) 0.000(9) -0.006(9) 0.001(9)
C020 0.046(11) 0.048(11) 0.040(11) -0.007(9) 0.010(9) -0.002(9)
P008 0.120(10) 0.247(18) 0.104(10) 0.023(11) 0.018(10) 0.006(11)
P009 0.134(11) 0.210(17) 0.129(12) -0.002(10) 0.040(10) 0.036(11)

loop_
_atom_type_symbol
_atom_type_description
_atom_type_scat_dispersion_real
_atom_type_scat_dispersion_imag
_atom_type_scat_source
C C 0.0181 0.0091 'International Tables Vol C Tables 4.2.6.8 and 6.1.1.4'
H H 0.0000 0.0000 'International Tables Vol C Tables 4.2.6.8 and 6.1.1.4'
F F 0.0727 0.0534 'International Tables Vol C Tables 4.2.6.8 and 6.1.1.4'
Mn Mn -0.5299 2.8052 'International Tables Vol C Tables 4.2.6.8 and 6.1.1.4'
N N 0.0311 0.0180 'International Tables Vol C Tables 4.2.6.8 and 6.1.1.4'
O O 0.0492 0.0322 'International Tables Vol C Tables 4.2.6.8 and 6.1.1.4'
P P 0.2955 0.4335 'International Tables Vol C Tables 4.2.6.8 and 6.1.1.4'
Re Re -5.2083 5.8923 'International Tables Vol C Tables 4.2.6.8 and 6.1.1.4'

loop_
_geom_angle_atom_site_label_1
_geom_angle_atom_site_label_2
_geom_angle_atom_site_label_3
_geom_angle
_geom_angle_site_symmetry_1
_geom_angle_site_symmetry_3
C00W Re01 C00Z 79.5(9) . .
C00W Re01 C01C 178.1(9) . .
C00W Re01 C01K 81.0(10) . .
C00W Re01 C015 92.5(11) . .
C00W Re01 C019 98.9(10) . .
C00W Re01 C020 100.4(9) . .
C01C Re01 C00Z 102.2(9) . .
C01C Re01 C01K 97.2(9) . .
C01C Re01 C015 86.4(10) . .
C01C Re01 C019 81.3(9) . .
C01C Re01 C020 80.9(9) . .
C01K Re01 C00Z 138.3(9) . .
C015 Re01 C00Z 141.7(11) . .
C015 Re01 C01K 75.4(11) . .
C015 Re01 C020 74.6(11) . .
C019 Re01 C00Z 68.9(9) . .
C019 Re01 C01K 78.3(10) . .
C019 Re01 C015 149.2(11) . .
C019 Re01 C020 130.3(10) . .
C020 Re01 C00Z 70.3(9) . .
C020 Re01 C01K 150.0(8) . .
O00C Mn02 O00M 95.5(7) . .
O00C Mn02 N00P 92.2(8) . .
O00C Mn02 N00R 96.2(7) . .
O00C Mn02 N00S 169.4(8) . .
O00M Mn02 N00P 165.9(8) . .
O00M Mn02 N00R 97.0(7) . .
O00M Mn02 N00S 89.3(8) . .
N00P Mn02 N00R 93.9(7) . .
N00S Mn02 N00P 81.3(9) . .
N00S Mn02 N00R 92.6(8) . .
O00A Mn03 O00B 95.2(7) . .
O00A Mn03 N00N 167.9(8) . .
O00A Mn03 N00V 89.6(8) . .
O00A Mn03 N00X 96.2(7) . .
O00B Mn03 N00N 91.1(8) . .
O00B Mn03 N00V 169.6(8) . .
O00B Mn03 N00X 97.7(8) . .
N00N Mn03 N00V 82.6(8) . .
N00N Mn03 N00X 93.1(8) . .
N00V Mn03 N00X 91.0(8) . .
O00E Mn04 O00F 94.1(8) . .
O00E Mn04 O00Q 89.5(7) . .
O00E Mn04 N00U 172.3(8) . .
O00E Mn04 N01F 95.9(7) . .
O00E Mn04 N01R 91.5(9) . .
O00F Mn04 O00Q 87.4(7) . .
O00F Mn04 N00U 91.2(8) . .
O00F Mn04 N01F 98.0(7) . .
O00F Mn04 N01R 171.3(8) . .
N00U Mn04 O00Q 85.2(7) . .
N00U Mn04 N01F 88.8(8) . .
N00U Mn04 N01R 82.6(9) . .
N01F Mn04 O00Q 172.0(7) . .
N01R Mn04 O00Q 85.9(7) . .
N01R Mn04 N01F 88.1(8) . .
O00I Mn05 O00J 92.5(8) . .
O00I Mn05 O011 91.6(8) . .
O00I Mn05 N00O 95.9(8) . .
O00I Mn05 N012 91.8(9) . .
O00I Mn05 N014 172.9(9) . .
O00J Mn05 O011 88.6(7) . .
O00J Mn05 N00O 98.3(7) . .
O00J Mn05 N012 172.1(8) . .
O00J Mn05 N014 92.0(9) . .
N00O Mn05 O011 169.6(7) . .
N012 Mn05 O011 84.6(8) . .
N012 Mn05 N00O 87.9(8) . .
N014 Mn05 O011 83.0(9) . .
N014 Mn05 N00O 88.9(9) . .
N014 Mn05 N012 83.2(9) . .
O00H Mn06 O00K 93.1(8) . .
O00H Mn06 O00L 87.3(7) . .
O00H Mn06 O013 93.0(7) . .
O00H Mn06 N01B 175.8(9) . .
O00H Mn06 N01I 92.2(8) . .
O00K Mn06 O00L 92.1(8) . .
O00K Mn06 O013 84.1(8) . .
O00K Mn06 N01B 90.8(8) . .
O00K Mn06 N01I 174.4(8) . .
O00L Mn06 O013 176.3(8) . .
N01B Mn06 O00L 90.9(8) . .
N01B Mn06 O013 89.1(8) . .
N01B Mn06 N01I 84.0(9) . .
N01I Mn06 O00L 86.3(9) . .
N01I Mn06 O013 97.4(9) . .
O00D Mn07 O02Z 89.4(8) . .
O00D Mn07 N00Y 92.9(8) . .
O00D Mn07 N01A 172.0(9) . .
O00D Mn07 N01L 94.5(8) . .
O00G Mn07 O00D 92.9(8) . .
O00G Mn07 O02Z 87.0(8) . .
O00G Mn07 N00Y 172.6(9) . .
O00G Mn07 N01A 92.5(9) . .
O00G Mn07 N01L 97.9(8) . .
N00Y Mn07 O02Z 88.4(8) . .
N00Y Mn07 N01L 86.2(8) . .
N01A Mn07 O02Z 84.8(9) . .
N01A Mn07 N00Y 81.3(9) . .
N01A Mn07 N01L 90.7(9) . .
N01L Mn07 O02Z 173.5(9) . .
C01X O00A Mn03 123.4(16) . .
C03M O00B Mn03 129.5(16) . .
C01T O00C Mn02 129.8(16) . .
C01P O00D Mn07 125.5(18) . .
C023 O00E Mn04 129.1(16) . .
C039 O00F Mn04 127.6(19) . .
C01J O00G Mn07 128.8(17) . .
C02S O00H Mn06 125.4(17) . .
C027 O00I Mn05 127.4(18) . .
C016 O00J Mn05 127.5(19) . .
C02P O00K Mn06 128.9(18) . .
Mn06 O00L H00A 113.0 . .
Mn06 O00L H00B 111.7 . .
H00A O00L H00B 105.9 . .
C038 O00M Mn02 123.3(14) . .
C7 O00Q Mn04 121.9(19) . .
C05G O011 Mn05 132(3) . .
C03V O013 Mn06 132.8(17) . .
C02A N00N Mn03 128.4(18) . .
C02A N00N C034 119(2) . .
C034 N00N Mn03 112.3(15) . .
C01C N00O Mn05 146.2(17) . .
C00T N00P Mn02 124.3(19) . .
C00T N00P C02V 123(2) . .
C02V N00P Mn02 112.6(17) . .
C01K N00R Mn02 141(2) . .
C01Z N00S Mn02 114.9(15) . .
C02D N00S Mn02 126.1(19) . .
C02D N00S C01Z 119(2) . .
C01V N00U Mn04 126.8(19) . .
C01V N00U C04C 120(2) . .
C04C N00U Mn04 113.1(17) . .
C01U N00V Mn03 122.0(18) . .
C01U N00V C02O 124(2) . .
C02O N00V Mn03 114.0(17) . .
C020 N00X Mn03 149(2) . .
C031 N00Y Mn07 125.1(19) . .
C031 N00Y C044 123(2) . .
C044 N00Y Mn07 112.3(17) . .
C02W N01A Mn07 116.7(18) . .
C042 N01A Mn07 124(2) . .
C042 N01A C02W 119(2) . .
C01G N01B Mn06 110.4(17) . .
C02M N01B Mn06 123(2) . .
C02M N01B C01G 126(3) . .
C00W N01F Mn04 147.5(19) . .
C01D N01I Mn06 112.4(16) . .
C02E N01I Mn06 125(2) . .
C02E N01I C01D 122(2) . .
C00Z N01L Mn07 137(2) . .
C01Q N01R Mn04 125(2) . .
C01Q N01R C03S 122(3) . .
C03S N01R Mn04 113.1(19) . .
C03W N012 Mn05 122(2) . .
C03W N012 C04A 126(3) . .
C04A N012 Mn05 112.0(18) . .
C03P N014 Mn05 112.0(18) . .
C033 N014 Mn05 124(2) . .
C033 N014 C03P 124(2) . .
N00P C00T H00T 115.7 . .
N00P C00T C01E 129(3) . .
C01E C00T H00T 115.7 . .
N01F C00W Re01 175(2) . .
N01L C00Z Re01 174(2) . .
N00O C01C Re01 176.9(19) . .
N01I C01D H01C 110.3 . .
N01I C01D H01D 110.3 . .
H01C C01D H01D 108.6 . .
C01G C01D N01I 107(2) . .
C01G C01D H01C 110.3 . .
C01G C01D H01D 110.3 . .
C01M C01E C00T 119(3) . .
C01M C01E C01T 119(3) . .
C01T C01E C00T 121(3) . .
N01B C01G C01D 111(2) . .
N01B C01G H01E 109.4 . .
N01B C01G H01F 109.4 . .
C01D C01G H01E 109.4 . .
C01D C01G H01F 109.4 . .
H01E C01G H01F 108.0 . .
C039 C01H C01V 120(3) . .
C039 C01H C040 122(3) . .
C040 C01H C01V 118(3) . .
O00G C01J C02Q 125(3) . .
O00G C01J C046 120(3) . .
C02Q C01J C046 115(3) . .
N00R C01K Re01 177(2) . .
C01E C01M H01M 118.6 . .
C01S C01M C01E 123(3) . .
C01S C01M H01M 118.6 . .
C01Q C01N C02F 118(3) . .
C023 C01N C01Q 125(3) . .
C023 C01N C02F 117(3) . .
C02R C01O H01O 118.6 . .
C02R C01O C03Q 123(3) . .
C03Q C01O H01O 118.6 . .
O00D C01P C02R 130(3) . .
O00D C01P C025 118(3) . .
C02R C01P C025 112(3) . .
N01R C01Q C01N 127(3) . .
N01R C01Q H01Q 116.7 . .
C01N C01Q H01Q 116.7 . .
C01M C01S C2 118(3) . .
C018 C01S C01M 117(3) . .
C018 C01S C2 126(3) . .
O00C C01T C01E 124(3) . .
O00C C01T C02T 120(3) . .
C02T C01T C01E 116(3) . .
N00V C01U H01U 116.0 . .
N00V C01U C026 128(3) . .
C026 C01U H01U 116.0 . .
N00U C01V C01H 127(3) . .
N00U C01V H01V 116.3 . .
C01H C01V H01V 116.3 . .
O00A C01X C02U 119(3) . .
O00A C01X C026 122(3) . .
C02U C01X C026 118(3) . .
C02C C01Y C035 113(3) . .
C02C C01Y C041 126(3) . .
C035 C01Y C041 121(3) . .
N00S C01Z H01A 110.5 . .
N00S C01Z H01B 110.5 . .
H01A C01Z H01B 108.7 . .
C02V C01Z N00S 106(2) . .
C02V C01Z H01A 110.5 . .
C02V C01Z H01B 110.5 . .
C01S C2 H2A 109.5 . .
C01S C2 H2B 109.5 . .
C01S C2 H2C 109.5 . .
H2A C2 H2B 109.5 . .
H2A C2 H2C 109.5 . .
H2B C2 H2C 109.5 . .
N00N C02A H02A 118.5 . .
N00N C02A C02B 123(3) . .
C02B C02A H02A 118.5 . .
C02A C02B C02X 115(3) . .
C03M C02B C02A 126(3) . .
C03M C02B C02X 119(3) . .
C01Y C02C H02K 117.9 . .
C03G C02C C01Y 124(3) . .
C03G C02C H02K 117.9 . .
N00S C02D H02D 117.6 . .
N00S C02D C02G 125(3) . .
C02G C02D H02D 117.6 . .
N01I C02E H02M 117.5 . .
N01I C02E C02I 125(3) . .
C02I C02E H02M 117.5 . .
C01N C02F H02F 120.5 . .
C032 C02F C01N 119(3) . .
C032 C02F H02F 120.5 . .
C02D C02G C038 122(3) . .
C03H C02G C02D 123(3) . .
C03H C02G C038 115(3) . .
C02L C02H H02H 120.0 . .
C02L C02H C03M 120(3) . .
C03M C02H H02H 120.0 . .
C02S C02I C02E 121(3) . .
C028 C02I C02E 112(3) . .
C028 C02I C02S 126(3) . .
C02P C02J H02N 119.5 . .
C035 C02J H02N 119.5 . .
C035 C02J C02P 121(3) . .
C02S C02K H02O 119.7 . .
C02S C02K C04D 121(3) . .
C04D C02K H02O 119.7 . .
C02H C02L H02L 120.0 . .
C02H C02L C03C 120(3) . .
C03C C02L H02L 120.0 . .
N01B C02M H02P 116.2 . .
N01B C02M C03G 128(3) . .
C03G C02M H02P 116.2 . .
C03K C02N C016 126(3) . .
C03K C02N C033 117(3) . .
C016 C02N C033 116(3) . .
N00V C02O H02B 110.3 . .
N00V C02O H02C 110.3 . .
N00V C02O C034 107(2) . .
H02B C02O H02C 108.6 . .
C034 C02O H02B 110.3 . .
C034 C02O H02C 110.3 . .
O00K C02P C02J 123(3) . .
O00K C02P C03G 122(3) . .
C03G C02P C02J 115(3) . .
C01J C02Q C042 118(3) . .
C048 C02Q C01J 122(3) . .
C048 C02Q C042 120(3) . .
C01O C02R C01P 124(3) . .
C01O C02R C031 118(3) . .
C01P C02R C031 117(3) . .
O00H C02S C02I 125(3) . .
O00H C02S C02K 119(3) . .
C02I C02S C02K 115(3) . .
C01T C02T H02T 118.6 . .
C018 C02T C01T 123(3) . .
C018 C02T H02T 118.6 . .
C01X C02U H02U 119.8 . .
C01X C02U C03L 120(3) . .
C03L C02U H02U 119.8 . .
N00P C02V C01Z 111(2) . .
N00P C02V H02E 109.4 . .
N00P C02V H02G 109.4 . .
C01Z C02V H02E 109.4 . .
C01Z C02V H02G 109.4 . .
H02E C02V H02G 108.0 . .
N01A C02W H02I 111.1 . .
N01A C02W H02J 111.1 . .
N01A C02W C044 103(2) . .
H02I C02W H02J 109.0 . .
C044 C02W H02I 111.1 . .
C044 C02W H02J 111.1 . .
C02B C02X H02X 120.2 . .
C03C C02X C02B 120(3) . .
C03C C02X H02X 120.2 . .
C03E C02Y H02Y 120.4 . .
C03T C02Y H02Y 120.4 . .
C03T C02Y C03E 119(3) . .
H3A C3 H3B 109.5 . .
H3A C3 H3C 109.5 . .
H3B C3 H3C 109.5 . .
C6 C3 H3A 109.5 . .
C6 C3 H3B 109.5 . .
C6 C3 H3C 109.5 . .
C03X C03A H03A 117.8 . .
C12 C03A H03A 117.8 . .
C12 C03A C03X 124(3) . .
C026 C03B H03B 120.7 . .
C036 C03B H03B 120.7 . .
C036 C03B C026 119(3) . .
C02L C03C C04Y 116(3) . .
C02X C03C C02L 122(3) . .
C02X C03C C04Y 122(3) . .
H03J C03D H03M 109.5 . .
H03J C03D H03P 109.5 . .
H03M C03D H03P 109.5 . .
C03V C03D H03J 109.5 . .
C03V C03D H03M 109.5 . .
C03V C03D H03P 109.5 . .
C02Y C03E C04N 114(3) . .
C03H C03E C02Y 119(3) . .
C03H C03E C04N 126(3) . .
C03W C03F C027 119(3) . .
C03W C03F C045 119(3) . .
C027 C03F C045 122(3) . .
C02C C03G C02M 117(3) . .
C02C C03G C02P 121(3) . .
C02P C03G C02M 121(3) . .
C02G C03H H03H 116.9 . .
C03E C03H C02G 126(3) . .
C03E C03H H03H 116.9 . .
C04B C03I C051 119(3) . .
C040 C03I C04B 119(3) . .
C040 C03I C051 122(3) . .
C04D C03J C04J 117(3) . .
C04D C03J C028 119(3) . .
C028 C03J C04J 124(3) . .
C02N C03K H03K 121.7 . .
C12 C03K C02N 117(3) . .
C12 C03K H03K 121.7 . .
C02U C03L H03L 119.2 . .
C036 C03L C02U 122(3) . .
C036 C03L H03L 119.2 . .
O00B C03M C02B 122(2) . .
O00B C03M C02H 119(2) . .
C02B C03M C02H 119(3) . .
C03Y C03N H03N 120.5 . .
C03Y C03N C023 119(3) . .
C023 C03N H03N 120.5 . .
C03Z C03O H03O 119.9 . .
C6 C03O H03O 119.9 . .
C6 C03O C03Z 120(3) . .
N014 C03P H03C 109.8 . .
N014 C03P H03D 109.8 . .
N014 C03P C04A 109(2) . .
H03C C03P H03D 108.3 . .
C04A C03P H03C 109.8 . .
C04A C03P H03D 109.8 . .
C01O C03Q C04P 124(3) . .
C01O C03Q C047 116(3) . .
C047 C03Q C04P 120(3) . .
N01R C03S H03E 108.5 . .
N01R C03S H03F 108.5 . .
H03E C03S H03F 107.5 . .
C04C C03S N01R 115(3) . .
C04C C03S H03E 108.5 . .
C04C C03S H03F 108.5 . .
C02Y C03T H03T 119.4 . .
C02Y C03T C038 121(3) . .
C038 C03T H03T 119.4 . .
H03Q C03U H03R 109.5 . .
H03Q C03U H03S 109.5 . .
H03R C03U H03S 109.5 . .
C03V C03U H03Q 109.5 . .
C03V C03U H03R 109.5 . .
C03V C03U H03S 109.5 . .
O013 C03V C03D 111(2) . .
O013 C03V C03U 116(2) . .
O013 C03V H03V 106.0 . .
C03D C03V H03V 106.0 . .
C03U C03V C03D 112(3) . .
C03U C03V H03V 106.0 . .
N012 C03W C03F 132(3) . .
N012 C03W H03W 114.0 . .
C03F C03W H03W 114.0 . .
C03A C03X H03X 120.9 . .
C03A C03X C016 118(3) . .
C016 C03X H03X 120.9 . .
C03N C03Y H03Y 120.5 . .
C03N C03Y C032 119(3) . .
C032 C03Y H03Y 120.5 . .
C03O C03Z H03Z 119.8 . .
C03O C03Z C027 120(3) . .
C027 C03Z H03Z 119.8 . .
H4A C4 H4B 109.5 . .
H4A C4 H4C 109.5 . .
H4B C4 H4C 109.5 . .
C7 C4 H4A 109.5 . .
C7 C4 H4B 109.5 . .
C7 C4 H4C 109.5 . .
N012 C04A C03P 112(2) . .
N012 C04A H04A 109.2 . .
N012 C04A H04B 109.2 . .
C03P C04A H04A 109.2 . .
C03P C04A H04B 109.2 . .
H04A C04A H04B 107.9 . .
C03I C04B H04C 120.6 . .
C021 C04B C03I 119(3) . .
C021 C04B H04C 120.6 . .
N00U C04C H04D 109.5 . .
N00U C04C H04E 109.5 . .
C03S C04C N00U 111(3) . .
C03S C04C H04D 109.5 . .
C03S C04C H04E 109.5 . .
H04D C04C H04E 108.1 . .
C02K C04D H04X 119.9 . .
C03J C04D C02K 120(3) . .
C03J C04D H04X 119.9 . .
C03J C04J H04Y 109.5 . .
C03J C04J H 109.5 . .
C03J C04J HA 109.5 . .
H04Y C04J H 109.5 . .
H04Y C04J HA 109.5 . .
H C04J HA 109.5 . .
C04M C04K H04K 117.8 . .
C046 C04K H04K 117.8 . .
C046 C04K C04M 124(3) . .
C04K C04M C10 123(3) . .
C04K C04M C048 117(3) . .
C048 C04M C10 120(3) . .
C03E C04N H04F 109.5 . .
C03E C04N H04G 109.5 . .
C03E C04N H04H 109.5 . .
H04F C04N H04G 109.5 . .
H04F C04N H04H 109.5 . .
H04G C04N H04H 109.5 . .
C03Q C04P H04I 109.5 . .
C03Q C04P H04J 109.5 . .
C03Q C04P H04L 109.5 . .
H04I C04P H04J 109.5 . .
H04I C04P H04L 109.5 . .
H04J C04P H04L 109.5 . .
H04M C04Q H04N 109.5 . .
H04M C04Q H04O 109.5 . .
H04N C04Q H04O 109.5 . .
C032 C04Q H04M 109.5 . .
C032 C04Q H04N 109.5 . .
C032 C04Q H04O 109.5 . .
C03C C04Y H04P 109.5 . .
C03C C04Y H04Q 109.5 . .
C03C C04Y H04R 109.5 . .
H04P C04Y H04Q 109.5 . .
H04P C04Y H04R 109.5 . .
H04Q C04Y H04R 109.5 . .
O011 C05G H05G 95.4 . .
O011 C05G C053 127(4) . .
O011 C05G C054 119(4) . .
C053 C05G H05G 95.4 . .
C054 C05G H05G 95.4 . .
C054 C05G C053 111(3) . .
C03O C6 C3 119(3) . .
C03O C6 C045 122(3) . .
C045 C6 C3 118(3) . .
O00Q C7 C4 114(3) . .
O00Q C7 H7 103.4 . .
C4 C7 H7 103.4 . .
C11 C7 O00Q 110(4) . .
C11 C7 C4 121(4) . .
C11 C7 H7 103.4 . .
H8AA C8AA H8AB 109.5 . .
H8AA C8AA H8AC 109.5 . .
H8AB C8AA H8AC 109.5 . .
C12 C8AA H8AA 109.5 . .
C12 C8AA H8AB 109.5 . .
C12 C8AA H8AC 109.5 . .
C04M C10 H10A 109.5 . .
C04M C10 H10B 109.5 . .
C04M C10 H10C 109.5 . .
H10A C10 H10B 109.5 . .
H10A C10 H10C 109.5 . .
H10B C10 H10C 109.5 . .
C7 C11 H11A 109.5 . .
C7 C11 H11B 109.5 . .
C7 C11 H11C 109.5 . .
H11A C11 H11B 109.5 . .
H11A C11 H11C 109.5 . .
H11B C11 H11C 109.5 . .
C03A C12 C03K 120(3) . .
C03A C12 C8AA 122(3) . .
C03K C12 C8AA 118(3) . .
N017 C015 Re01 169(3) . .
O00J C016 C02N 129(3) . .
O00J C016 C03X 116(3) . .
C02N C016 C03X 115(3) . .
C01S C018 C02T 122(3) . .
C01S C018 H018 119.0 . .
C02T C018 H018 119.0 . .
N010 C019 Re01 176(2) . .
N00X C020 Re01 166(2) . .
C04B C021 H021 119.1 . .
C039 C021 C04B 122(3) . .
C039 C021 H021 119.1 . .
O00E C023 C01N 122(3) . .
O00E C023 C03N 115(2) . .
C01N C023 C03N 123(3) . .
C01P C025 H025 119.2 . .
C047 C025 C01P 122(3) . .
C047 C025 H025 119.2 . .
C01U C026 C03B 117(3) . .
C01X C026 C01U 122(3) . .
C01X C026 C03B 122(3) . .
O00I C027 C03F 128(3) . .
O00I C027 C03Z 117(3) . .
C03F C027 C03Z 115(3) . .
C02I C028 C03J 118(3) . .
C02I C028 H028 120.8 . .
C03J C028 H028 120.8 . .
N00Y C031 C02R 128(3) . .
N00Y C031 H031 116.2 . .
C02R C031 H031 116.2 . .
C02F C032 C03Y 123(3) . .
C02F C032 C04Q 117(3) . .
C03Y C032 C04Q 120(3) . .
N014 C033 C02N 129(3) . .
N014 C033 H033 115.3 . .
C02N C033 H033 115.3 . .
N00N C034 C02O 109(2) . .
N00N C034 H03G 109.9 . .
N00N C034 H03I 109.9 . .
C02O C034 H03G 109.9 . .
C02O C034 H03I 109.9 . .
H03G C034 H03I 108.3 . .
C01Y C035 H035 117.5 . .
C02J C035 C01Y 125(3) . .
C02J C035 H035 117.5 . .
C03B C036 C049 117(3) . .
C03L C036 C03B 120(3) . .
C03L C036 C049 123(3) . .
O00M C038 C02G 121(2) . .
O00M C038 C03T 119(2) . .
C03T C038 C02G 119(3) . .
O00F C039 C01H 127(3) . .
O00F C039 C021 115(3) . .
C01H C039 C021 118(3) . .
C01H C040 H040 120.1 . .
C03I C040 C01H 120(3) . .
C03I C040 H040 120.1 . .
C01Y C041 H04Z 109.5 . .
C01Y C041 HB 109.5 . .
C01Y C041 HC 109.5 . .
H04Z C041 HB 109.5 . .
H04Z C041 HC 109.5 . .
HB C041 HC 109.5 . .
N01A C042 C02Q 130(3) . .
N01A C042 H042 114.8 . .
C02Q C042 H042 114.8 . .
N00Y C044 C02W 112(2) . .
N00Y C044 H04S 109.1 . .
N00Y C044 H04T 109.1 . .
C02W C044 H04S 109.1 . .
C02W C044 H04T 109.1 . .
H04S C044 H04T 107.9 . .
C03F C045 H045 120.3 . .
C6 C045 C03F 119(3) . .
C6 C045 H045 120.3 . .
C01J C046 H046 119.6 . .
C04K C046 C01J 121(3) . .
C04K C046 H046 119.6 . .
C03Q C047 H047 118.3 . .
C025 C047 C03Q 123(3) . .
C025 C047 H047 118.3 . .
C02Q C048 C04M 121(3) . .
C02Q C048 H048 119.7 . .
C04M C048 H048 119.7 . .
C036 C049 H04U 109.5 . .
C036 C049 H04V 109.5 . .
C036 C049 H04W 109.5 . .
H04U C049 H04V 109.5 . .
H04U C049 H04W 109.5 . .
H04V C049 H04W 109.5 . .
C03I C051 H05A 109.5 . .
C03I C051 H05B 109.5 . .
C03I C051 H05C 109.5 . .
H05A C051 H05B 109.5 . .
H05A C051 H05C 109.5 . .
H05B C051 H05C 109.5 . .
C05G C053 H05D 109.5 . .
C05G C053 H05E 109.5 . .
C05G C053 H05F 109.5 . .
H05D C053 H05E 109.5 . .
H05D C053 H05F 109.5 . .
H05E C053 H05F 109.5 . .
C05G C054 H05H 109.5 . .
C05G C054 H05I 109.5 . .
C05G C054 H05J 109.5 . .
H05H C054 H05I 109.5 . .
H05H C054 H05J 109.5 . .
H05I C054 H05J 109.5 . .
F01W P008 F03R 81.4(16) . .
F3 P008 F01W 86.0(18) . .
F3 P008 F03R 100(2) . .
F3 P008 F04V 88(2) . .
F3 P008 F024 171(2) . .
F04O P008 F01W 172(2) . .
F04O P008 F3 91(2) . .
F04O P008 F03R 92(2) . .
F04O P008 F04V 102(2) . .
F04O P008 F024 94.1(19) . .
F04V P008 F01W 85.5(17) . .
F04V P008 F03R 164(2) . .
F024 P008 F01W 90.1(15) . .
F024 P008 F03R 86.9(17) . .
F024 P008 F04V 83.3(19) . .
F04R P009 F030 88.6(15) . .
F04R P009 F043 83.6(15) . .
F05F P009 F04R 90.9(17) . .
F05F P009 F030 91.6(18) . .
F05F P009 F043 174.3(18) . .
F022 P009 F04R 88.7(15) . .
F022 P009 F05F 96.5(19) . .
F022 P009 F030 171.5(19) . .
F022 P009 F043 84.7(16) . .
F029 P009 F04R 172(2) . .
F029 P009 F05F 97.5(19) . .
F029 P009 F022 89.5(16) . .
F029 P009 F030 91.9(16) . .
F029 P009 F043 88.0(16) . .
F030 P009 F043 86.9(16) . .
O1AA C0AA H0AA 101.7 . .
O1AA C0AA C2AA 106(3) . .
O1AA C0AA C8 105(3) . .
C2AA C0AA H0AA 101.7 . .
C2AA C0AA C8 136(6) . .
C8 C0AA H0AA 101.7 . .
C0AA C2AA H2AA 109.5 . .
C0AA C2AA H2AB 109.5 . .
C0AA C2AA H2AC 109.5 . .
H2AA C2AA H2AB 109.5 . .
H2AA C2AA H2AC 109.5 . .
H2AB C2AA H2AC 109.5 . .
C0AA C8 H8A 109.5 . .
C0AA C8 H8B 109.5 . .
C0AA C8 H8C 109.5 . .
H8A C8 H8B 109.5 . .
H8A C8 H8C 109.5 . .
H8B C8 H8C 109.5 . .
O4AA C3AA H3AA 90.9 . .
O4AA C3AA C5AA 101(2) . .
C5AA C3AA H3AA 90.9 . .
C15 C3AA O4AA 107(3) . .
C15 C3AA H3AA 90.9 . .
C15 C3AA C5AA 151(4) . .
C3AA C5AA H5AA 109.5 . .
C3AA C5AA H5AB 109.5 . .
C3AA C5AA H5AC 109.5 . .
H5AA C5AA H5AB 109.5 . .
H5AA C5AA H5AC 109.5 . .
H5AB C5AA H5AC 109.5 . .
C3AA C15 H15A 109.5 . .
C3AA C15 H15B 109.5 . .
C3AA C15 H15C 109.5 . .
H15A C15 H15B 109.5 . .
H15A C15 H15C 109.5 . .
H15B C15 H15C 109.5 . .
H5A C5 H5B 109.5 . .
H5A C5 H5C 109.5 . .
H5B C5 H5C 109.5 . .
C6AA C5 H5A 109.5 . .
C6AA C5 H5B 109.5 . .
C6AA C5 H5C 109.5 . .
O1 C6AA H6AA 114.2 . .
C5 C6AA O1 103(3) . .
C5 C6AA H6AA 114.2 . .
C5 C6AA C7AA 105(5) . .
C7AA C6AA O1 105(3) . .
C7AA C6AA H6AA 114.2 . .
C6AA C7AA H7AA 109.5 . .
C6AA C7AA H7AB 109.5 . .
C6AA C7AA H7AC 109.5 . .
H7AA C7AA H7AB 109.5 . .
H7AA C7AA H7AC 109.5 . .
H7AB C7AA H7AC 109.5 . .

loop_
_geom_bond_atom_site_label_1
_geom_bond_atom_site_label_2
_geom_bond_distance
_geom_bond_site_symmetry_2
Re01 C00W 2.00(3) .
Re01 C00Z 2.13(3) .
Re01 C01C 2.05(2) .
Re01 C01K 2.11(3) .
Re01 C015 2.08(3) .
Re01 C019 2.05(3) .
Re01 C020 2.11(3) .
Mn02 O00C 1.855(17) .
Mn02 O00M 1.883(16) .
Mn02 N00P 2.00(2) .
Mn02 N00R 2.19(2) .
Mn02 N00S 1.97(2) .
Mn03 O00A 1.892(16) .
Mn03 O00B 1.894(16) .
Mn03 N00N 1.96(2) .
Mn03 N00V 1.96(2) .
Mn03 N00X 2.19(2) .
Mn04 O00E 1.879(16) .
Mn04 O00F 1.887(17) .
Mn04 O00Q 2.424(18) .
Mn04 N00U 1.95(2) .
Mn04 N01F 2.18(2) .
Mn04 N01R 2.00(2) .
Mn05 O00I 1.85(2) .
Mn05 O00J 1.868(17) .
Mn05 O011 2.39(2) .
Mn05 N00O 2.16(2) .
Mn05 N012 2.02(2) .
Mn05 N014 1.99(2) .
Mn06 O00H 1.826(17) .
Mn06 O00K 1.835(18) .
Mn06 O00L 2.253(17) .
Mn06 O013 2.339(18) .
Mn06 N01B 1.98(2) .
Mn06 N01I 2.01(2) .
Mn07 O00D 1.859(18) .
Mn07 O00G 1.840(18) .
Mn07 O02Z 2.35(2) .
Mn07 N00Y 1.99(2) .
Mn07 N01A 1.95(2) .
Mn07 N01L 2.22(2) .
O00A C01X 1.34(3) .
O00B C03M 1.32(3) .
O00C C01T 1.34(3) .
O00D C01P 1.29(3) .
O00E C023 1.37(3) .
O00F C039 1.32(3) .
O00G C01J 1.35(3) .
O00H C02S 1.34(3) .
O00I C027 1.36(3) .
O00J C016 1.30(3) .
O00K C02P 1.30(3) .
O00L H00A 0.9116 .
O00L H00B 0.9073 .
O00M C038 1.37(3) .
O00Q C7 1.47(4) .
O011 C05G 1.30(4) .
O013 C03V 1.41(3) .
N00N C02A 1.29(3) .
N00N C034 1.48(3) .
N00O C01C 1.20(2) .
N00P C00T 1.27(3) .
N00P C02V 1.46(3) .
N00R C01K 1.14(2) .
N00S C01Z 1.48(3) .
N00S C02D 1.26(3) .
N00U C01V 1.24(3) .
N00U C04C 1.50(3) .
N00V C01U 1.29(3) .
N00V C02O 1.43(3) .
N00X C020 1.15(2) .
N00Y C031 1.28(3) .
N00Y C044 1.47(3) .
N01A C02W 1.47(3) .
N01A C042 1.25(3) .
N01B C01G 1.48(3) .
N01B C02M 1.23(3) .
N01F C00W 1.22(3) .
N01I C01D 1.50(3) .
N01I C02E 1.26(3) .
N01L C00Z 1.15(3) .
N01R C01Q 1.25(3) .
N01R C03S 1.45(3) .
N010 C019 1.16(3) .
N012 C03W 1.29(3) .
N012 C04A 1.48(3) .
N014 C03P 1.47(3) .
N014 C033 1.31(3) .
N017 C015 1.17(3) .
C00T H00T 0.9300 .
C00T C01E 1.43(3) .
C01D H01C 0.9700 .
C01D H01D 0.9700 .
C01D C01G 1.49(3) .
C01E C01M 1.40(3) .
C01E C01T 1.42(3) .
C01G H01E 0.9700 .
C01G H01F 0.9700 .
C01H C01V 1.44(3) .
C01H C039 1.36(3) .
C01H C040 1.39(3) .
C01J C02Q 1.41(3) .
C01J C046 1.45(3) .
C01M H01M 0.9300 .
C01M C01S 1.38(3) .
C01N C01Q 1.40(3) .
C01N C02F 1.42(3) .
C01N C023 1.38(3) .
C01O H01O 0.9300 .
C01O C02R 1.35(3) .
C01O C03Q 1.37(3) .
C01P C02R 1.43(3) .
C01P C025 1.45(3) .
C01Q H01Q 0.9300 .
C01S C2 1.53(3) .
C01S C018 1.36(3) .
C01T C02T 1.38(3) .
C01U H01U 0.9300 .
C01U C026 1.41(3) .
C01V H01V 0.9300 .
C01X C02U 1.36(3) .
C01X C026 1.38(3) .
C01Y C02C 1.38(3) .
C01Y C035 1.43(3) .
C01Y C041 1.50(4) .
C01Z H01A 0.9700 .
C01Z H01B 0.9700 .
C01Z C02V 1.47(3) .
C2 H2A 0.9600 .
C2 H2B 0.9600 .
C2 H2C 0.9600 .
C02A H02A 0.9300 .
C02A C02B 1.41(3) .
C02B C02X 1.43(3) .
C02B C03M 1.41(3) .
C02C H02K 0.9300 .
C02C C03G 1.37(3) .
C02D H02D 0.9300 .
C02D C02G 1.43(3) .
C02E H02M 0.9300 .
C02E C02I 1.45(3) .
C02F H02F 0.9300 .
C02F C032 1.37(3) .
C02G C03H 1.38(3) .
C02G C038 1.44(3) .
C02H H02H 0.9300 .
C02H C02L 1.38(3) .
C02H C03M 1.41(3) .
C02I C02S 1.40(3) .
C02I C028 1.35(3) .
C02J H02N 0.9300 .
C02J C02P 1.42(3) .
C02J C035 1.34(3) .
C02K H02O 0.9300 .
C02K C02S 1.41(3) .
C02K C04D 1.43(4) .
C02L H02L 0.9300 .
C02L C03C 1.39(3) .
C02M H02P 0.9300 .
C02M C03G 1.43(3) .
C02N C03K 1.39(3) .
C02N C016 1.41(3) .
C02N C033 1.43(3) .
C02O H02B 0.9700 .
C02O H02C 0.9700 .
C02O C034 1.50(3) .
C02P C03G 1.42(3) .
C02Q C042 1.46(3) .
C02Q C048 1.37(3) .
C02R C031 1.43(3) .
C02T H02T 0.9300 .
C02T C018 1.37(3) .
C02U H02U 0.9300 .
C02U C03L 1.41(3) .
C02V H02E 0.9700 .
C02V H02G 0.9700 .
C02W H02I 0.9700 .
C02W H02J 0.9700 .
C02W C044 1.49(3) .
C02X H02X 0.9300 .
C02X C03C 1.34(3) .
C02Y H02Y 0.9300 .
C02Y C03E 1.39(3) .
C02Y C03T 1.38(3) .
C3 H3A 0.9600 .
C3 H3B 0.9600 .
C3 H3C 0.9600 .
C3 C6 1.54(4) .
C03A H03A 0.9300 .
C03A C03X 1.40(4) .
C03A C12 1.35(4) .
C03B H03B 0.9300 .
C03B C026 1.41(3) .
C03B C036 1.38(3) .
C03C C04Y 1.55(4) .
C03D H03J 0.9600 .
C03D H03M 0.9600 .
C03D H03P 0.9600 .
C03D C03V 1.51(3) .
C03E C03H 1.33(3) .
C03E C04N 1.55(4) .
C03F C03W 1.34(3) .
C03F C027 1.38(3) .
C03F C045 1.38(3) .
C03H H03H 0.9300 .
C03I C04B 1.40(4) .
C03I C040 1.39(3) .
C03I C051 1.57(4) .
C03J C04D 1.39(4) .
C03J C04J 1.53(4) .
C03J C028 1.41(3) .
C03K H03K 0.9300 .
C03K C12 1.38(3) .
C03L H03L 0.9300 .
C03L C036 1.33(3) .
C03N H03N 0.9300 .
C03N C03Y 1.36(3) .
C03N C023 1.41(3) .
C03O H03O 0.9300 .
C03O C03Z 1.39(3) .
C03O C6 1.32(3) .
C03P H03C 0.9700 .
C03P H03D 0.9700 .
C03P C04A 1.49(3) .
C03Q C04P 1.51(4) .
C03Q C047 1.40(4) .
C03S H03E 0.9700 .
C03S H03F 0.9700 .
C03S C04C 1.41(3) .
C03T H03T 0.9300 .
C03T C038 1.41(3) .
C03U H03Q 0.9600 .
C03U H03R 0.9600 .
C03U H03S 0.9600 .
C03U C03V 1.47(3) .
C03V H03V 0.9800 .
C03W H03W 0.9300 .
C03X H03X 0.9300 .
C03X C016 1.43(3) .
C03Y H03Y 0.9300 .
C03Y C032 1.38(3) .
C03Z H03Z 0.9300 .
C03Z C027 1.46(3) .
C4 H4A 0.9600 .
C4 H4B 0.9600 .
C4 H4C 0.9600 .
C4 C7 1.48(4) .
C04A H04A 0.9700 .
C04A H04B 0.9700 .
C04B H04C 0.9300 .
C04B C021 1.40(4) .
C04C H04D 0.9700 .
C04C H04E 0.9700 .
C04D H04X 0.9300 .
C04J H04Y 0.9600 .
C04J H 0.9600 .
C04J HA 0.9600 .
C04K H04K 0.9300 .
C04K C04M 1.36(4) .
C04K C046 1.33(3) .
C04M C10 1.53(4) .
C04M C048 1.41(3) .
C04N H04F 0.9600 .
C04N H04G 0.9600 .
C04N H04H 0.9600 .
C04P H04I 0.9600 .
C04P H04J 0.9600 .
C04P H04L 0.9600 .
C04Q H04M 0.9600 .
C04Q H04N 0.9600 .
C04Q H04O 0.9600 .
C04Q C032 1.56(3) .
C04Y H04P 0.9600 .
C04Y H04Q 0.9600 .
C04Y H04R 0.9600 .
C05G H05G 0.9800 .
C05G C053 1.48(2) .
C05G C054 1.46(2) .
C6 C045 1.37(4) .
C7 H7 0.9800 .
C7 C11 1.35(4) .
C8AA H8AA 0.9600 .
C8AA H8AB 0.9600 .
C8AA H8AC 0.9600 .
C8AA C12 1.54(4) .
C10 H10A 0.9600 .
C10 H10B 0.9600 .
C10 H10C 0.9600 .
C11 H11A 0.9600 .
C11 H11B 0.9600 .
C11 H11C 0.9600 .
C018 H018 0.9300 .
C021 H021 0.9300 .
C021 C039 1.39(3) .
C025 H025 0.9300 .
C025 C047 1.36(3) .
C028 H028 0.9300 .
C031 H031 0.9300 .
C033 H033 0.9300 .
C034 H03G 0.9700 .
C034 H03I 0.9700 .
C035 H035 0.9300 .
C036 C049 1.57(3) .
C040 H040 0.9300 .
C041 H04Z 0.9600 .
C041 HB 0.9600 .
C041 HC 0.9600 .
C042 H042 0.9300 .
C044 H04S 0.9700 .
C044 H04T 0.9700 .
C045 H045 0.9300 .
C046 H046 0.9300 .
C047 H047 0.9300 .
C048 H048 0.9300 .
C049 H04U 0.9600 .
C049 H04V 0.9600 .
C049 H04W 0.9600 .
C051 H05A 0.9600 .
C051 H05B 0.9600 .
C051 H05C 0.9600 .
C053 H05D 0.9600 .
C053 H05E 0.9600 .
C053 H05F 0.9600 .
C054 H05H 0.9600 .
C054 H05I 0.9600 .
C054 H05J 0.9600 .
P008 F01W 1.61(3) .
P008 F3 1.45(4) .
P008 F03R 1.67(4) .
P008 F04O 1.43(4) .
P008 F04V 1.56(4) .
P008 F024 1.55(3) .
P009 F04R 1.56(3) .
P009 F05F 1.56(3) .
P009 F022 1.55(3) .
P009 F029 1.48(3) .
P009 F030 1.58(3) .
P009 F043 1.70(3) .
O1AA C0AA 1.49(2) .
C0AA H0AA 0.9800 .
C0AA C2AA 1.50(2) .
C0AA C8 1.50(2) .
C2AA H2AA 0.9600 .
C2AA H2AB 0.9600 .
C2AA H2AC 0.9600 .
C8 H8A 0.9600 .
C8 H8B 0.9600 .
C8 H8C 0.9600 .
O4AA C3AA 1.50(2) .
C3AA H3AA 0.9800 .
C3AA C5AA 1.52(2) .
C3AA C15 1.50(2) .
C5AA H5AA 0.9600 .
C5AA H5AB 0.9600 .
C5AA H5AC 0.9600 .
C15 H15A 0.9600 .
C15 H15B 0.9600 .
C15 H15C 0.9600 .
O1 C6AA 1.52(2) .
C5 H5A 0.9600 .
C5 H5B 0.9600 .
C5 H5C 0.9600 .
C5 C6AA 1.50(2) .
C6AA H6AA 0.9800 .
C6AA C7AA 1.50(2) .
C7AA H7AA 0.9600 .
C7AA H7AB 0.9600 .
C7AA H7AC 0.9600 .
